data_7019116
loop_
_publ_author_name
'Ross, Allison'
'Choi, Jong-Ha'
'Hunter, Tina M.'
'Pannecouque, Christophe'
'Moggach, Stephen A.'
'Parsons, Simon'
'De Clercq, Erik'
'Sadler, Peter J.'

_publ_section_related_literature
;
?
;
_publ_section_title
;
 Zinc(ii) complexes of constrained antiviral macrocycles.
;
_journal_issue 21
_journal_name_full 'Dalton transactions (Cambridge, England : 2003)'
_journal_page_first 6408
_journal_page_last 6418
_journal_paper_doi 10.1039/c2dt30140g
_journal_volume 41
_journal_year 2012
_chemical_formula_moiety 'C42 H56 Cl1 N4 Zn1'
_chemical_formula_sum 'C42 H56 Cl N4 Zn'
_chemical_formula_weight 717.77
_space_group_IT_number 15
_symmetry_cell_setting monoclinic
_symmetry_space_group_name_Hall '-C 2yc'
_symmetry_space_group_name_H-M 'C 1 2/c 1'
_atom_sites_solution_hydrogens geom
_atom_sites_solution_primary direct
_audit_creation_date 08-08-15
_audit_creation_method CRYSTALS_ver_12.85
_cell_angle_alpha 90
_cell_angle_beta 95.597(3)
_cell_angle_gamma 90
_cell_formula_units_Z 8
_cell_length_a 24.5797(11)
_cell_length_b 29.3304(12)
_cell_length_c 13.1572(6)
_cell_measurement_reflns_used 0
_cell_measurement_temperature 150
_cell_measurement_theta_max 0
_cell_measurement_theta_min 0
_cell_volume 9440.2(7)
_computing_cell_refinement 'SAINT (Siemens ,1995)'
_computing_data_collection 'SMART (Siemens, 1993)'
_computing_data_reduction 'SAINT (Siemens ,1995)'
_computing_molecular_graphics 'CAMERON (Watkin et al., 1996)'
_computing_publication_material 'CRYSTALS (Betteridge et al., 2003)'
_computing_structure_refinement 'CRYSTALS (Betteridge et al., 2003)'
_computing_structure_solution 'SHELXS 86 (Sheldrick, 1986)'
_diffrn_ambient_temperature 150
_diffrn_measured_fraction_theta_full 0.996
_diffrn_measured_fraction_theta_max 0.996
_diffrn_measurement_device 'Bruker SMART'
_diffrn_measurement_device_type Area
_diffrn_measurement_method \w
_diffrn_radiation_monochromator graphite
_diffrn_radiation_type 'Mo K\a'
_diffrn_radiation_wavelength 0.71073
_diffrn_reflns_av_R_equivalents 0.088
_diffrn_reflns_limit_h_max 30
_diffrn_reflns_limit_h_min -30
_diffrn_reflns_limit_k_max 36
_diffrn_reflns_limit_k_min 0
_diffrn_reflns_limit_l_max 16
_diffrn_reflns_limit_l_min 0
_diffrn_reflns_number 33746
_diffrn_reflns_theta_full 26.481
_diffrn_reflns_theta_max 26.481
_diffrn_reflns_theta_min 1.389
_diffrn_standards_number 0
_exptl_absorpt_coefficient_mu 0.605
_exptl_absorpt_correction_T_max 0.95
_exptl_absorpt_correction_T_min 0.58
_exptl_absorpt_correction_type multi-scan
_exptl_absorpt_process_details 'SADABS (Siemens, 1996)'
_exptl_crystal_colour colourless
_exptl_crystal_density_diffrn 1.010
_exptl_crystal_density_method 'not measured'
_exptl_crystal_description plate
_exptl_crystal_F_000 3064
_exptl_crystal_recrystallization_method
;

;
_exptl_crystal_size_max 0.49
_exptl_crystal_size_mid 0.22
_exptl_crystal_size_min 0.08
_platon_squeeze_details
;
Summary and Remarks : N = NOTE, W = WARNING, E = ERROR

N: No S.U.'s (esd) on observed/calculated parameters.
N: Number of Ignored Lines on INPUT ...................................... 4
of which blank in column 1 ..................................... 4
W: Number of unusual anisotropic displacement parameters ................. 9
N: Total Potential Solvent Accessible Void Vol .................. 2951.1 Ang^3^
N: Electron Count / Cell = 489 - To be included in D(calc), F000 & Mol.Wght.

;
_refine_diff_density_max 1.70
_refine_diff_density_min -1.80
_refine_ls_extinction_method None
_refine_ls_goodness_of_fit_ref 0.9423
_refine_ls_hydrogen_treatment noref
_refine_ls_matrix_type full
_refine_ls_number_parameters 433
_refine_ls_number_reflns 9694
_refine_ls_number_restraints 78
_refine_ls_R_factor_all 0.1231
_refine_ls_R_factor_gt 0.0881
_refine_ls_shift/su_max 0.000372
_refine_ls_structure_factor_coef Fsqd
_refine_ls_weighting_details
;
Method= Quasi-Unit weights
W = 1.0 or 1./2F
;
_refine_ls_weighting_scheme calc
_refine_ls_wR_factor_all 0.2018
_refine_ls_wR_factor_gt 0.1720
_refine_ls_wR_factor_ref 0.2018
_reflns_limit_h_max 30
_reflns_limit_h_min -30
_reflns_limit_k_max 36
_reflns_limit_k_min 0
_reflns_limit_l_max 16
_reflns_limit_l_min 0
_reflns_number_gt 6280
_reflns_number_total 9733
_reflns_threshold_expression I>2.0\s(I)
_oxford_diffrn_Wilson_B_factor 0.00
_oxford_diffrn_Wilson_scale 0.00
_oxford_refine_ls_r_factor_ref 0.1231
_oxford_refine_ls_scale 0.13945(7)
_oxford_reflns_number_all 9694
_oxford_reflns_threshold_expression_ref I>-10.0\s(I)
_oxford_structure_analysis_title 'ps8010 in C2/c'
_cod_data_source_file c2dt30140g.txt
_cod_data_source_block ps8010
_cod_depositor_comments
;
The following automatic conversions were performed:

'_symmetry_cell_setting' value 'Monoclinic' changed to 'monoclinic'
according to /home/saulius/struct/CIF-dictionaries/cif_core.dic
dictionary named 'cif_core.dic' version 2.4.1 from 2010-06-29.

Automatic conversion script
Id: cif_fix_values 1715 2011-07-08 13:25:40Z adriana 
;
_cod_original_sg_symbol_H-M 'C 1 2/c 1 '
_cod_original_formula_sum 'C42 H56 Cl1 N4 Zn1'
_cod_database_code 7019116

loop_
_symmetry_equiv_pos_as_xyz
x,y,z
-x,-y,-z
x+1/2,y+1/2,z
-x+1/2,-y+1/2,-z
-x,y,-z+1/2
x,-y,z+1/2
-x+1/2,y+1/2,-z+1/2
x+1/2,-y+1/2,z+1/2

loop_
_atom_site_label
_atom_site_type_symbol
_atom_site_fract_x
_atom_site_fract_y
_atom_site_fract_z
_atom_site_U_iso_or_equiv
_atom_site_occupancy
_atom_site_adp_type
_atom_site_refinement_flags_adp
C1 C 0.3226(3) 0.12828(19) 0.5760(4) 0.0335 1.0000 Uani .
N2 N 0.3429(2) 0.15091(16) 0.4855(4) 0.0343 1.0000 Uani .
C3 C 0.3970(3) 0.1326(2) 0.4650(5) 0.0411 1.0000 Uani .
C4 C 0.3985(3) 0.0830(2) 0.4334(5) 0.0400 1.0000 Uani .
C5 C 0.3729(3) 0.0731(2) 0.3246(5) 0.0377 1.0000 Uani .
N6 N 0.3159(2) 0.08970(15) 0.3149(3) 0.0298 1.0000 Uani .
C7 C 0.2891(3) 0.09240(18) 0.2070(4) 0.0310 1.0000 Uani .
C8 C 0.3133(3) 0.1315(2) 0.1484(5) 0.0432 1.0000 Uani .
C9 C 0.2838(4) 0.1363(2) 0.0427(4) 0.0520 1.0000 Uani .
C10 C 0.2234(4) 0.1424(2) 0.0472(5) 0.0519 1.0000 Uani .
C11 C 0.1985(3) 0.1031(2) 0.1023(4) 0.0420 1.0000 Uani .
C12 C 0.2282(3) 0.09839(18) 0.2105(4) 0.0311 1.0000 Uani .
N13 N 0.2051(2) 0.06207(15) 0.2770(3) 0.0288 1.0000 Uani U
C14 C 0.1492(2) 0.07359(18) 0.3036(4) 0.0305 1.0000 Uani .
C15 C 0.1444(2) 0.11776(19) 0.3631(4) 0.0312 1.0000 Uani .
C16 C 0.1700(2) 0.11962(18) 0.4733(4) 0.0281 1.0000 Uani .
N17 N 0.23110(19) 0.12004(14) 0.4771(3) 0.0262 1.0000 Uani .
C18 C 0.2610(2) 0.13210(18) 0.5792(4) 0.0296 1.0000 Uani .
C19 C 0.2434(3) 0.1011(2) 0.6634(4) 0.0360 1.0000 Uani .
C20 C 0.2735(3) 0.1124(2) 0.7666(4) 0.0482 1.0000 Uani .
C21 C 0.3343(3) 0.1117(2) 0.7642(4) 0.0491 1.0000 Uani .
C22 C 0.3521(5) 0.1426(3) 0.6794(7) 0.0771 1.0000 Uani U
C23 C 0.3464(5) 0.2011(3) 0.4978(7) 0.0772 1.0000 Uani U
C24 C 0.3535(5) 0.2246(3) 0.3997(7) 0.0773 1.0000 Uani U
C25 C 0.3092(5) 0.2347(3) 0.3284(7) 0.0769 1.0000 Uani U
C26 C 0.2560(5) 0.2259(3) 0.3469(7) 0.0772 1.0000 Uani U
C27 C 0.2101(5) 0.2354(3) 0.2776(7) 0.0783 1.0000 Uani U
C28 C 0.2201(5) 0.2540(3) 0.1841(7) 0.0784 1.0000 Uani U
C29 C 0.2706(5) 0.2629(3) 0.1652(7) 0.0785 1.0000 Uani U
C30 C 0.3183(5) 0.2564(3) 0.2327(7) 0.0783 1.0000 Uani U
C31 C 0.3676(5) 0.2677(3) 0.2125(7) 0.0793 1.0000 Uani U
C32 C 0.4120(5) 0.2628(3) 0.2811(7) 0.0794 1.0000 Uani U
C33 C 0.4056(5) 0.2403(3) 0.3776(7) 0.0785 1.0000 Uani U
C34 C 0.2081(2) 0.01466(17) 0.2294(4) 0.0285 1.0000 Uani U
C35 C 0.1630(3) -0.0184(2) 0.2437(5) 0.0466 1.0000 Uani .
C36 C 0.1222(3) -0.0284(2) 0.1675(6) 0.0497 1.0000 Uani .
C37 C 0.1155(3) -0.0024(3) 0.0731(5) 0.0507 1.0000 Uani .
C38 C 0.0743(3) -0.0149(3) 0.0003(6) 0.0528 1.0000 Uani .
C39 C 0.0410(3) -0.0519(3) 0.0111(7) 0.0638 1.0000 Uani .
C40 C 0.0457(4) -0.0765(3) 0.0966(7) 0.0665 1.0000 Uani .
C41 C 0.0841(3) -0.0655(2) 0.1760(5) 0.0448 1.0000 Uani .
C42 C 0.0896(4) -0.0906(3) 0.2711(6) 0.0642 1.0000 Uani .
C43 C 0.1269(3) -0.0793(3) 0.3471(6) 0.0555 1.0000 Uani .
C44 C 0.1634(3) -0.0441(2) 0.3322(5) 0.0512 1.0000 Uani .
C45 C 0.3752(3) 0.0231(2) 0.2979(5) 0.0482 1.0000 Uani .
C46 C 0.1478(3) 0.1616(2) 0.5239(5) 0.0379 1.0000 Uani .
Zn1 Zn 0.26026(3) 0.06413(2) 0.40629(4) 0.0247 1.0000 Uani .
Cl1 Cl 0.27847(7) 0.00203(5) 0.49638(11) 0.0381 1.0000 Uani .
H161 H 0.1588 0.0925 0.5082 0.0348 1.0000 Uiso .
H151 H 0.1596 0.1423 0.3260 0.0365 1.0000 Uiso .
H152 H 0.1059 0.1229 0.3656 0.0366 1.0000 Uiso .
H142 H 0.1364 0.0487 0.3434 0.0366 1.0000 Uiso .
H141 H 0.1259 0.0758 0.2407 0.0369 1.0000 Uiso .
H121 H 0.2241 0.1278 0.2444 0.0363 1.0000 Uiso .
H71 H 0.2960 0.0635 0.1733 0.0378 1.0000 Uiso .
H51 H 0.3927 0.0901 0.2775 0.0467 1.0000 Uiso .
H42 H 0.4364 0.0737 0.4372 0.0477 1.0000 Uiso .
H41 H 0.3791 0.0649 0.4793 0.0480 1.0000 Uiso .
H31 H 0.4217 0.1363 0.5258 0.0491 1.0000 Uiso .
H32 H 0.4103 0.1507 0.4122 0.0490 1.0000 Uiso .
H11 H 0.3308 0.0958 0.5689 0.0398 1.0000 Uiso .
H181 H 0.2519 0.1637 0.5949 0.0354 1.0000 Uiso .
H192 H 0.2523 0.0699 0.6470 0.0446 1.0000 Uiso .
H191 H 0.2042 0.1031 0.6672 0.0448 1.0000 Uiso .
H202 H 0.2635 0.1431 0.7851 0.0575 1.0000 Uiso .
H201 H 0.2636 0.0910 0.8166 0.0579 1.0000 Uiso .
H211 H 0.3515 0.1216 0.8288 0.0576 1.0000 Uiso .
H212 H 0.3451 0.0808 0.7511 0.0577 1.0000 Uiso .
H222 H 0.3913 0.1406 0.6772 0.0546 1.0000 Uiso .
H221 H 0.3422 0.1737 0.6951 0.0545 1.0000 Uiso .
H231 H 0.3779 0.2079 0.5452 0.0690 1.0000 Uiso .
H232 H 0.3138 0.2122 0.5247 0.0688 1.0000 Uiso .
H261 H 0.2491 0.2130 0.4084 0.0867 1.0000 Uiso .
H271 H 0.1749 0.2295 0.2934 0.1121 1.0000 Uiso .
H281 H 0.1895 0.2596 0.1346 0.1291 1.0000 Uiso .
H291 H 0.2769 0.2751 0.1015 0.1219 1.0000 Uiso .
H311 H 0.3739 0.2804 0.1500 0.1099 1.0000 Uiso .
H331 H 0.4350 0.2352 0.4259 0.1067 1.0000 Uiso .
H321 H 0.4482 0.2737 0.2704 0.1091 1.0000 Uiso .
H453 H 0.4117 0.0123 0.3081 0.0727 1.0000 Uiso .
H451 H 0.3528 0.0060 0.3401 0.0726 1.0000 Uiso .
H452 H 0.3610 0.0185 0.2286 0.0728 1.0000 Uiso .
H81 H 0.3518 0.1251 0.1440 0.0516 1.0000 Uiso .
H82 H 0.3097 0.1595 0.1859 0.0520 1.0000 Uiso .
H112 H 0.2030 0.0751 0.0657 0.0508 1.0000 Uiso .
H111 H 0.1599 0.1088 0.1069 0.0507 1.0000 Uiso .
H102 H 0.2160 0.1705 0.0819 0.0618 1.0000 Uiso .
H101 H 0.2054 0.1439 -0.0208 0.0620 1.0000 Uiso .
H92 H 0.2983 0.1627 0.0104 0.0639 1.0000 Uiso .
H91 H 0.2906 0.1093 0.0031 0.0639 1.0000 Uiso .
H342 H 0.2421 0.0005 0.2569 0.0349 1.0000 Uiso .
H341 H 0.2094 0.0192 0.1568 0.0342 1.0000 Uiso .
H421 H 0.0663 -0.1152 0.2803 0.0783 1.0000 Uiso .
H431 H 0.1281 -0.0945 0.4090 0.0663 1.0000 Uiso .
H441 H 0.1904 -0.0376 0.3847 0.0620 1.0000 Uiso .
H401 H 0.0223 -0.1015 0.1034 0.0800 1.0000 Uiso .
H391 H 0.0148 -0.0600 -0.0425 0.0772 1.0000 Uiso .
H381 H 0.0689 0.0022 -0.0592 0.0640 1.0000 Uiso .
H371 H 0.1382 0.0223 0.0621 0.0606 1.0000 Uiso .
H461 H 0.1089 0.1608 0.5173 0.0556 1.0000 Uiso .
H463 H 0.1612 0.1619 0.5949 0.0555 1.0000 Uiso .
H462 H 0.1604 0.1887 0.4922 0.0559 1.0000 Uiso .
H171 H 0.2379 0.1430 0.4378 0.0389 1.0000 Uiso .
H61 H 0.3199 0.1185 0.3351 0.0461 1.0000 Uiso .

loop_
_atom_site_aniso_label
_atom_site_aniso_U_11
_atom_site_aniso_U_22
_atom_site_aniso_U_33
_atom_site_aniso_U_23
_atom_site_aniso_U_13
_atom_site_aniso_U_12
C1 0.049(4) 0.025(3) 0.027(3) -0.004(2) 0.007(3) -0.004(3)
N2 0.043(3) 0.028(2) 0.033(3) -0.005(2) 0.015(2) -0.005(2)
C3 0.039(4) 0.052(4) 0.033(3) -0.003(3) 0.008(3) -0.015(3)
C4 0.033(3) 0.048(4) 0.040(3) 0.002(3) 0.007(3) 0.003(3)
C5 0.044(4) 0.031(3) 0.042(3) -0.001(3) 0.022(3) -0.001(3)
N6 0.044(3) 0.022(2) 0.026(2) -0.0036(18) 0.016(2) -0.003(2)
C7 0.055(4) 0.023(3) 0.017(2) -0.003(2) 0.011(2) -0.003(3)
C8 0.063(4) 0.033(3) 0.035(3) 0.000(3) 0.014(3) -0.013(3)
C9 0.097(6) 0.050(4) 0.012(3) 0.004(3) 0.017(3) -0.016(4)
C10 0.096(6) 0.037(4) 0.022(3) 0.004(3) 0.004(3) -0.006(4)
C11 0.071(5) 0.034(3) 0.021(3) 0.002(2) -0.001(3) -0.002(3)
C12 0.061(4) 0.020(2) 0.013(2) -0.0024(19) 0.007(2) -0.003(2)
N13 0.052(2) 0.0169(17) 0.0178(16) -0.0071(14) 0.0073(15) -0.0031(16)
C14 0.047(3) 0.023(3) 0.022(3) -0.002(2) 0.003(2) 0.000(2)
C15 0.036(3) 0.025(3) 0.032(3) -0.002(2) 0.004(2) 0.008(2)
C16 0.035(3) 0.025(3) 0.024(3) -0.006(2) 0.007(2) 0.003(2)
N17 0.044(3) 0.017(2) 0.018(2) 0.0016(16) 0.0096(19) 0.0012(19)
C18 0.043(3) 0.023(3) 0.023(3) -0.003(2) 0.008(2) -0.001(2)
C19 0.060(4) 0.035(3) 0.015(2) -0.001(2) 0.009(2) -0.007(3)
C20 0.082(5) 0.047(4) 0.016(3) -0.001(3) 0.004(3) -0.014(4)
C21 0.074(5) 0.051(4) 0.019(3) 0.002(3) -0.012(3) -0.004(4)
C22 0.135(3) 0.0369(18) 0.063(2) -0.0038(17) 0.033(2) 0.001(2)
C23 0.137(3) 0.0336(15) 0.0655(19) -0.0057(14) 0.0316(19) -0.0001(18)
C24 0.137(3) 0.0339(14) 0.0660(18) -0.0056(14) 0.0328(18) 0.0002(17)
C25 0.137(3) 0.0327(15) 0.0655(19) -0.0060(14) 0.0320(19) 0.0005(18)
C26 0.137(3) 0.0326(15) 0.066(2) -0.0057(15) 0.0304(19) 0.0006(18)
C27 0.138(3) 0.0339(15) 0.067(2) -0.0054(15) 0.029(2) 0.0005(18)
C28 0.138(3) 0.0345(15) 0.0668(19) -0.0054(15) 0.0298(19) 0.0003(18)
C29 0.137(3) 0.0373(18) 0.065(2) -0.0032(18) 0.033(2) 0.001(2)
C30 0.137(3) 0.0373(16) 0.065(2) -0.0036(16) 0.033(2) 0.0013(19)
C31 0.138(3) 0.0381(15) 0.0670(19) -0.0038(15) 0.0338(19) 0.0011(18)
C32 0.137(3) 0.0378(15) 0.0680(19) -0.0042(15) 0.0343(18) 0.0007(17)
C33 0.137(3) 0.0361(14) 0.0672(18) -0.0049(14) 0.0341(18) 0.0005(17)
C34 0.052(2) 0.0169(17) 0.0172(16) -0.0078(14) 0.0078(16) -0.0035(17)
C35 0.069(5) 0.033(3) 0.040(4) -0.010(3) 0.016(3) 0.003(3)
C36 0.051(4) 0.047(4) 0.052(4) -0.018(3) 0.013(3) 0.011(3)
C37 0.064(5) 0.050(4) 0.040(4) 0.001(3) 0.012(3) 0.017(4)
C38 0.049(4) 0.055(4) 0.056(4) 0.003(3) 0.014(3) 0.009(4)
C39 0.057(5) 0.060(5) 0.075(6) -0.004(4) 0.010(4) 0.007(4)
C40 0.060(5) 0.063(5) 0.077(6) -0.012(4) 0.007(4) 0.001(4)
C41 0.046(4) 0.041(4) 0.050(4) -0.009(3) 0.017(3) -0.003(3)
C42 0.079(6) 0.057(5) 0.060(5) 0.003(4) 0.023(4) -0.003(4)
C43 0.065(5) 0.060(5) 0.042(4) -0.008(3) 0.007(4) 0.008(4)
C44 0.082(5) 0.037(4) 0.038(4) 0.008(3) 0.023(4) 0.005(4)
C45 0.051(4) 0.046(4) 0.052(4) -0.006(3) 0.026(3) 0.014(3)
C46 0.045(4) 0.035(3) 0.035(3) -0.005(3) 0.009(3) 0.013(3)
Zn1 0.0388(3) 0.0203(3) 0.0162(3) 0.0006(2) 0.0101(2) 0.0019(3)
Cl1 0.0601(10) 0.0262(7) 0.0301(7) 0.0077(6) 0.0150(6) 0.0062(7)

loop_
_atom_type_symbol
_atom_type_scat_dispersion_real
_atom_type_scat_dispersion_imag
_atom_type_scat_Cromer_Mann_a1
_atom_type_scat_Cromer_Mann_b1
_atom_type_scat_Cromer_Mann_a2
_atom_type_scat_Cromer_Mann_b2
_atom_type_scat_Cromer_Mann_a3
_atom_type_scat_Cromer_Mann_b3
_atom_type_scat_Cromer_Mann_a4
_atom_type_scat_Cromer_Mann_b4
_atom_type_scat_Cromer_Mann_c
_atom_type_scat_source
C 0.0033 0.0016 2.3100 20.8439 1.0200 10.2075 1.5886 0.5687 0.8650 51.6512 0.2156 'International Tables Vol C 4.2.6.8 and 6.1.1.4'
H 0.0000 0.0000 0.4930 10.5109 0.3229 26.1257 0.1402 3.1424 0.0408 57.7998 0.0030 'International Tables Vol C 4.2.6.8 and 6.1.1.4'
N 0.0061 0.0033 12.2126 0.0057 3.1322 9.8933 2.0125 28.9975 1.1663 0.5826 -11.5290 'International Tables Vol C 4.2.6.8 and 6.1.1.4'
O 0.0106 0.0060 3.0485 13.2771 2.2868 5.7011 1.5463 0.3239 0.8670 32.9089 0.2508 'International Tables Vol C 4.2.6.8 and 6.1.1.4'
Cl 0.1484 0.1585 11.4604 0.0104 7.1964 1.1662 6.2556 18.5194 1.6455 47.7784 -9.5574 'International Tables Vol C 4.2.6.8 and 6.1.1.4'
Zn 0.2839 1.4301 14.0743 3.2655 7.0318 0.2333 5.1652 10.3163 2.4100 58.7097 1.3041 'International Tables Vol C 4.2.6.8 and 6.1.1.4'

loop_
_geom_angle_atom_site_label_1
_geom_angle_atom_site_label_2
_geom_angle_atom_site_label_3
_geom_angle
_geom_angle_publ_flag
N2 C1 C18 113.6(5) yes
N2 C1 C22 114.9(5) yes
C18 C1 C22 109.8(6) yes
N2 C1 H11 105.6 no
C18 C1 H11 106.7 no
C22 C1 H11 105.5 no
C1 N2 C3 111.1(5) yes
C1 N2 C23 112.1(5) yes
C3 N2 C23 109.6(6) yes
N2 C3 C4 116.4(5) yes
N2 C3 H31 108.3 no
C4 C3 H31 107.7 no
N2 C3 H32 108.0 no
C4 C3 H32 108.3 no
H31 C3 H32 107.9 no
C3 C4 C5 114.8(5) yes
C3 C4 H42 107.9 no
C5 C4 H42 107.4 no
C3 C4 H41 109.3 no
C5 C4 H41 107.2 no
H42 C4 H41 110.3 no
C4 C5 N6 108.5(5) yes
C4 C5 C45 112.3(6) yes
N6 C5 C45 110.9(5) yes
C4 C5 H51 108.4 no
N6 C5 H51 108.0 no
C45 C5 H51 108.6 no
C5 N6 C7 115.0(4) yes
C5 N6 Zn1 120.7(3) yes
C7 N6 Zn1 108.4(3) yes
C5 N6 H61 102.2 no
C7 N6 H61 104.9 no
Zn1 N6 H61 103.5 no
N6 C7 C8 110.9(5) yes
N6 C7 C12 108.7(4) yes
C8 C7 C12 111.2(5) yes
N6 C7 H71 107.5 no
C8 C7 H71 109.1 no
C12 C7 H71 109.3 no
C7 C8 C9 110.9(5) yes
C7 C8 H81 108.1 no
C9 C8 H81 110.2 no
C7 C8 H82 108.7 no
C9 C8 H82 109.4 no
H81 C8 H82 109.5 no
C8 C9 C10 111.2(5) yes
C8 C9 H92 108.2 no
C10 C9 H92 109.4 no
C8 C9 H91 109.0 no
C10 C9 H91 109.9 no
H92 C9 H91 109.1 no
C9 C10 C11 112.0(6) yes
C9 C10 H102 110.5 no
C11 C10 H102 108.5 no
C9 C10 H101 109.6 no
C11 C10 H101 108.1 no
H102 C10 H101 108.0 no
C10 C11 C12 109.5(5) yes
C10 C11 H112 109.6 no
C12 C11 H112 108.6 no
C10 C11 H111 109.9 no
C12 C11 H111 109.6 no
H112 C11 H111 109.6 no
C11 C12 C7 111.2(5) yes
C11 C12 N13 115.1(5) yes
C7 C12 N13 111.2(4) yes
C11 C12 H121 106.3 no
C7 C12 H121 105.2 no
N13 C12 H121 107.1 no
C12 N13 C14 112.4(4) yes
C12 N13 C34 111.4(4) yes
C14 N13 C34 112.7(4) yes
C12 N13 Zn1 101.5(3) yes
C14 N13 Zn1 110.2(3) yes
C34 N13 Zn1 108.0(3) yes
N13 C14 C15 115.6(5) yes
N13 C14 H142 108.1 no
C15 C14 H142 108.6 no
N13 C14 H141 107.3 no
C15 C14 H141 108.4 no
H142 C14 H141 108.6 no
C14 C15 C16 118.3(5) yes
C14 C15 H151 108.8 no
C16 C15 H151 108.1 no
C14 C15 H152 106.0 no
C16 C15 H152 106.2 no
H151 C15 H152 109.2 no
C15 C16 N17 110.5(4) yes
C15 C16 C46 108.2(5) yes
N17 C16 C46 112.3(5) yes
C15 C16 H161 108.2 no
N17 C16 H161 108.6 no
C46 C16 H161 108.9 no
C16 N17 C18 115.5(4) yes
C16 N17 Zn1 111.8(3) yes
C18 N17 Zn1 115.5(3) yes
C16 N17 H171 103.7 no
C18 N17 H171 104.0 no
Zn1 N17 H171 104.6 no
C1 C18 N17 110.9(4) yes
C1 C18 C19 109.3(5) yes
N17 C18 C19 111.0(4) yes
C1 C18 H181 108.9 no
N17 C18 H181 107.9 no
C19 C18 H181 108.9 no
C18 C19 C20 111.8(5) yes
C18 C19 H192 108.3 no
C20 C19 H192 107.6 no
C18 C19 H191 110.8 no
C20 C19 H191 109.8 no
H192 C19 H191 108.3 no
C19 C20 C21 112.2(5) yes
C19 C20 H202 108.3 no
C21 C20 H202 107.1 no
C19 C20 H201 109.7 no
C21 C20 H201 109.1 no
H202 C20 H201 110.4 no
C20 C21 C22 111.3(6) yes
C20 C21 H211 109.3 no
C22 C21 H211 109.7 no
C20 C21 H212 107.9 no
C22 C21 H212 108.8 no
H211 C21 H212 109.8 no
C1 C22 C21 109.9(7) yes
C1 C22 H222 110.0 no
C21 C22 H222 109.9 no
C1 C22 H221 109.8 no
C21 C22 H221 107.8 no
H222 C22 H221 109.4 no
N2 C23 C24 112.0(6) yes
N2 C23 H231 108.0 no
C24 C23 H231 108.1 no
N2 C23 H232 109.5 no
C24 C23 H232 109.6 no
H231 C23 H232 109.6 no
C23 C24 C25 122.1(10) yes
C23 C24 C33 120.9(10) yes
C25 C24 C33 117.0(9) yes
C24 C25 C26 122.2(9) yes
C24 C25 C30 120.0(10) yes
C26 C25 C30 117.7(10) yes
C25 C26 C27 124.4(9) yes
C25 C26 H261 119.4 no
C27 C26 H261 116.2 no
C26 C27 C28 116.8(10) yes
C26 C27 H271 121.7 no
C28 C27 H271 121.5 no
C27 C28 C29 119.8(11) yes
C27 C28 H281 118.2 no
C29 C28 H281 122.0 no
C28 C29 C30 126.6(9) yes
C28 C29 H291 119.0 no
C30 C29 H291 114.4 no
C25 C30 C29 114.6(10) yes
C25 C30 C31 120.8(11) yes
C29 C30 C31 124.6(9) yes
C30 C31 C32 122.7(10) yes
C30 C31 H311 121.2 no
C32 C31 H311 116.1 no
C31 C32 C33 118.8(10) yes
C31 C32 H321 124.1 no
C33 C32 H321 117.1 no
C32 C33 C24 120.2(10) yes
C32 C33 H331 122.0 no
C24 C33 H331 117.7 no
N13 C34 C35 118.1(5) yes
N13 C34 H342 108.2 no
C35 C34 H342 107.2 no
N13 C34 H341 106.6 no
C35 C34 H341 107.9 no
H342 C34 H341 108.5 no
C34 C35 C36 122.8(6) yes
C34 C35 C44 120.9(7) yes
C36 C35 C44 116.1(7) yes
C35 C36 C37 121.6(7) yes
C35 C36 C41 122.3(7) yes
C37 C36 C41 116.1(7) yes
C36 C37 C38 118.1(7) yes
C36 C37 H371 121.2 no
C38 C37 H371 120.7 no
C37 C38 C39 123.0(8) yes
C37 C38 H381 118.5 no
C39 C38 H381 118.4 no
C38 C39 C40 120.7(8) yes
C38 C39 H391 119.6 no
C40 C39 H391 119.7 no
C39 C40 C41 120.7(8) yes
C39 C40 H401 119.8 no
C41 C40 H401 119.5 no
C36 C41 C40 121.3(7) yes
C36 C41 C42 116.3(7) yes
C40 C41 C42 122.4(7) yes
C41 C42 C43 121.5(8) yes
C41 C42 H421 119.8 no
C43 C42 H421 118.7 no
C42 C43 C44 118.9(7) yes
C42 C43 H431 120.1 no
C44 C43 H431 120.9 no
C43 C44 C35 124.7(7) yes
C43 C44 H441 117.9 no
C35 C44 H441 117.4 no
C5 C45 H453 110.4 no
C5 C45 H451 109.6 no
H453 C45 H451 109.4 no
C5 C45 H452 109.9 no
H453 C45 H452 110.0 no
H451 C45 H452 107.5 no
C16 C46 H461 109.9 no
C16 C46 H463 109.2 no
H461 C46 H463 109.5 no
C16 C46 H462 109.6 no
H461 C46 H462 110.0 no
H463 C46 H462 108.5 no
N13 Zn1 N6 87.14(19) yes
N13 Zn1 N17 99.60(18) yes
N6 Zn1 N17 104.88(17) yes
N13 Zn1 Cl1 120.14(13) yes
N6 Zn1 Cl1 120.51(14) yes
N17 Zn1 Cl1 118.71(12) yes

loop_
_geom_bond_atom_site_label_1
_geom_bond_atom_site_label_2
_geom_bond_distance
_geom_bond_publ_flag
C1 N2 1.490(7) yes
C1 C18 1.524(8) yes
C1 C22 1.536(11) yes
C1 H11 0.981 no
N2 C3 1.482(8) yes
N2 C23 1.484(9) yes
C3 C4 1.514(9) yes
C3 H31 0.963 no
C3 H32 0.958 no
C4 C5 1.535(9) yes
C4 H42 0.967 no
C4 H41 0.966 no
C5 N6 1.476(8) yes
C5 C45 1.511(9) yes
C5 H51 0.963 no
N6 C7 1.509(7) yes
N6 Zn1 2.050(4) yes
N6 H61 0.888 no
C7 C8 1.534(8) yes
C7 C12 1.513(9) yes
C7 H71 0.979 no
C8 C9 1.511(9) yes
C8 H81 0.972 no
C8 H82 0.966 no
C9 C10 1.502(11) yes
C9 H92 0.968 no
C9 H91 0.971 no
C10 C11 1.520(9) yes
C10 H102 0.969 no
C10 H101 0.959 no
C11 C12 1.541(8) yes
C11 H112 0.964 no
C11 H111 0.971 no
C12 N13 1.523(7) yes
C12 H121 0.981 no
N13 C14 1.490(7) yes
N13 C34 1.529(6) yes
N13 Zn1 2.070(4) yes
C14 C15 1.524(7) yes
C14 H142 0.969 no
C14 H141 0.962 no
C15 C16 1.523(8) yes
C15 H151 0.965 no
C15 H152 0.963 no
C16 N17 1.498(7) yes
C16 C46 1.524(7) yes
C16 H161 0.971 no
N17 C18 1.510(7) yes
N17 Zn1 2.050(4) yes
N17 H171 0.875 no
C18 C19 1.527(7) yes
C18 H181 0.982 no
C19 C20 1.519(8) yes
C19 H192 0.971 no
C19 H191 0.970 no
C20 C21 1.499(11) yes
C20 H202 0.970 no
C20 H201 0.957 no
C21 C22 1.533(10) yes
C21 H211 0.956 no
C21 H212 0.966 no
C22 H222 0.969 no
C22 H221 0.973 no
C23 C24 1.488(12) yes
C23 H231 0.967 no
C23 H232 0.963 no
C24 C25 1.397(14) yes
C24 C33 1.418(14) yes
C25 C26 1.377(14) yes
C25 C30 1.448(12) yes
C26 C27 1.408(14) yes
C26 H261 0.925 no
C27 C28 1.390(12) yes
C27 H271 0.926 no
C28 C29 1.315(14) yes
C28 H281 0.960 no
C29 C30 1.414(14) yes
C29 H291 0.939 no
C30 C31 1.307(14) yes
C31 C32 1.353(14) yes
C31 H311 0.930 no
C32 C33 1.453(12) yes
C32 H321 0.969 no
C33 H331 0.926 no
C34 C35 1.498(9) yes
C34 H342 0.971 no
C34 H341 0.968 no
C35 C36 1.378(10) yes
C35 C44 1.386(9) yes
C36 C37 1.454(10) yes
C36 C41 1.448(10) yes
C37 C38 1.374(10) yes
C37 H371 0.933 no
C38 C39 1.375(11) yes
C38 H381 0.929 no
C39 C40 1.332(12) yes
C39 H391 0.937 no
C40 C41 1.377(11) yes
C40 H401 0.940 no
C41 C42 1.447(10) yes
C42 C43 1.330(11) yes
C42 H421 0.938 no
C43 C44 1.394(10) yes
C43 H431 0.926 no
C44 H441 0.930 no
C45 H453 0.949 no
C45 H451 0.960 no
C45 H452 0.954 no
C46 H461 0.952 no
C46 H463 0.961 no
C46 H462 0.963 no
Zn1 Cl1 2.1952(15) yes

loop_
_platon_squeeze_void_nr
_platon_squeeze_void_average_x
_platon_squeeze_void_average_y
_platon_squeeze_void_average_z
_platon_squeeze_void_volume
_platon_squeeze_void_count_electrons
1 0.500 0.000 -0.004 1468.8 244.6
2 0.000 0.500 0.022 1468.9 244.6
